data_4316875
loop_
_publ_author_name
'Chelsea L. Mandell'
'Shannon S. Kleinbach'
'William G. Dougherty'
'W. Scott Kassel'
'Chip Nataro'

_publ_section_title
;
 Electrochemistry of 1,1'-Bis(2,4-dialkylphosphetanyl)ferrocene and
 1,1'-Bis(2,5-dialkylphospholanyl)ferrocene Ligands: Free Phosphines,
 Metal Complexes, and Chalcogenides
;
_journal_name_full 'Inorganic Chemistry'
_journal_page_first 9718
_journal_page_last 9727
_journal_paper_doi 10.1021/ic1016164
_journal_volume 49
_journal_year 2010
_chemical_absolute_configuration syn
_chemical_formula_sum 'C30 H48 Cl2 Fe P2 Pt'
_chemical_formula_weight 792.46
_chemical_name_systematic
; 
 ? 
;
_space_group_IT_number 4
_symmetry_cell_setting monoclinic
_symmetry_space_group_name_Hall 'P 2yb'
_symmetry_space_group_name_H-M 'P 1 21 1'
_atom_sites_solution_hydrogens geom
_atom_sites_solution_primary direct
_atom_sites_solution_secondary difmap
_audit_creation_method SHELXL-97
_cell_angle_alpha 90.00
_cell_angle_beta 91.259(4)
_cell_angle_gamma 90.00
_cell_formula_units_Z 4
_cell_length_a 10.6457(15)
_cell_length_b 16.942(2)
_cell_length_c 17.134(2)
_cell_measurement_reflns_used 9982
_cell_measurement_temperature 135(2)
_cell_measurement_theta_max 33.17
_cell_measurement_theta_min 2.57
_cell_volume 3089.5(7)
_computing_cell_refinement 'Bruker SAINT'
_computing_data_collection 'Bruker APEX2'
_computing_data_reduction 'Bruker SAINT'
_computing_molecular_graphics 'Bruker SHELXTL'
_computing_publication_material 'Bruker SHELXTL'
_computing_structure_refinement 'SHELXL-97 (Sheldrick, 2008)'
_computing_structure_solution 'SHELXS-97 (Sheldrick, 2008)'
_diffrn_ambient_temperature 135(2)
_diffrn_measured_fraction_theta_full 0.999
_diffrn_measured_fraction_theta_max 0.985
_diffrn_measurement_device_type 'Bruker APEX-II CCD'
_diffrn_measurement_method '\f and \w scans'
_diffrn_radiation_monochromator graphite
_diffrn_radiation_source 'fine-focus sealed tube'
_diffrn_radiation_type MoK\a
_diffrn_radiation_wavelength 0.71073
_diffrn_reflns_av_R_equivalents 0.0368
_diffrn_reflns_av_sigmaI/netI 0.0640
_diffrn_reflns_limit_h_max 16
_diffrn_reflns_limit_h_min -13
_diffrn_reflns_limit_k_max 26
_diffrn_reflns_limit_k_min -26
_diffrn_reflns_limit_l_max 22
_diffrn_reflns_limit_l_min -26
_diffrn_reflns_number 41788
_diffrn_reflns_theta_full 25.00
_diffrn_reflns_theta_max 33.26
_diffrn_reflns_theta_min 1.19
_exptl_absorpt_coefficient_mu 5.288
_exptl_absorpt_correction_T_max 0.7085
_exptl_absorpt_correction_T_min 0.5043
_exptl_absorpt_correction_type multi-scan
_exptl_absorpt_process_details SADABS
_exptl_crystal_colour yellow
_exptl_crystal_density_diffrn 1.704
_exptl_crystal_density_method 'not measured'
_exptl_crystal_description blade
_exptl_crystal_F_000 1584
_exptl_crystal_size_max 0.15
_exptl_crystal_size_mid 0.12
_exptl_crystal_size_min 0.07
_refine_diff_density_max 1.441
_refine_diff_density_min -1.115
_refine_diff_density_rms 0.150
_refine_ls_abs_structure_details 'Flack H D (1983), Acta Cryst. A39, 876-881'
_refine_ls_abs_structure_Flack -0.014(3)
_refine_ls_extinction_method none
_refine_ls_goodness_of_fit_ref 1.013
_refine_ls_hydrogen_treatment constr
_refine_ls_matrix_type full
_refine_ls_number_parameters 665
_refine_ls_number_reflns 22742
_refine_ls_number_restraints 1
_refine_ls_restrained_S_all 1.013
_refine_ls_R_factor_all 0.0447
_refine_ls_R_factor_gt 0.0361
_refine_ls_shift/su_max 0.001
_refine_ls_shift/su_mean 0.000
_refine_ls_structure_factor_coef Fsqd
_refine_ls_weighting_details 'calc w=1/[\s^2^(Fo^2^)+(0.0209P)^2^] where P=(Fo^2^+2Fc^2^)/3'
_refine_ls_weighting_scheme calc
_refine_ls_wR_factor_gt 0.0647
_refine_ls_wR_factor_ref 0.0682
_reflns_number_gt 20152
_reflns_number_total 22742
_reflns_threshold_expression >2sigma(I)
_cod_data_source_file ic1016164_si_002_05.cif
_cod_data_source_block '[PtCl2(RiPrFL)]'
_cod_depositor_comments
;
The following automatic conversions were performed:

'_symmetry_cell_setting' value 'Monoclinic' changed to 'monoclinic'
according to the built-in table from CIF Core dictionary named
'cif_core.dic' version 2.4.1 from 2010-06-29.

Automatic conversion script
Id: cif_fix_values 1646 2011-03-28 12:23:43Z adriana 
;
_cod_original_cell_volume 3089.4(7)
_cod_database_code 4316875

loop_
_symmetry_equiv_pos_as_xyz
'x, y, z'
'-x, y+1/2, -z'

loop_
_atom_site_label
_atom_site_type_symbol
_atom_site_fract_x
_atom_site_fract_y
_atom_site_fract_z
_atom_site_U_iso_or_equiv
_atom_site_adp_type
_atom_site_occupancy
_atom_site_symmetry_multiplicity
_atom_site_calc_flag
_atom_site_refinement_flags
_atom_site_disorder_assembly
_atom_site_disorder_group
Fe1 Fe 0.29755(6) 1.06589(3) 0.95210(4) 0.01745(12) Uani 1 1 d . . .
Fe2 Fe 0.79150(6) 0.44007(4) 0.51733(4) 0.01945(13) Uani 1 1 d . . .
Pt1 Pt 0.137993(13) 0.831313(8) 0.948847(9) 0.01486(3) Uani 1 1 d . . .
Pt2 Pt 0.625515(13) 0.668584(8) 0.550043(9) 0.01413(3) Uani 1 1 d . . .
Cl1 Cl -0.05782(10) 0.76945(6) 0.92494(7) 0.0257(2) Uani 1 1 d . . .
Cl2 Cl 0.21822(11) 0.70196(6) 0.95906(8) 0.0300(3) Uani 1 1 d . . .
Cl3 Cl 0.42895(10) 0.72110(6) 0.58328(7) 0.0243(2) Uani 1 1 d . . .
Cl4 Cl 0.70087(11) 0.79922(6) 0.55927(7) 0.0242(2) Uani 1 1 d . . .
P1 P 0.04331(10) 0.94986(6) 0.93372(6) 0.0149(2) Uani 1 1 d . . .
P2 P 0.33558(10) 0.86986(6) 0.97911(7) 0.0164(2) Uani 1 1 d . . .
P3 P 0.53315(10) 0.54865(6) 0.54674(7) 0.0159(2) Uani 1 1 d . . .
P4 P 0.82320(10) 0.63752(6) 0.51488(6) 0.01479(19) Uani 1 1 d . . .
C1 C 0.1356(4) 1.0321(2) 0.9006(3) 0.0168(8) Uani 1 1 d . . .
C2 C 0.2367(4) 1.0262(3) 0.8461(3) 0.0209(8) Uani 1 1 d . . .
H2A H 0.2651 0.9768 0.8198 0.025 Uiso 1 1 calc R . .
C3 C 0.2896(4) 1.1025(3) 0.8366(3) 0.0263(10) Uani 1 1 d . . .
H3A H 0.3633 1.1157 0.8039 0.032 Uiso 1 1 calc R . .
C4 C 0.2232(4) 1.1558(2) 0.8839(3) 0.0247(9) Uani 1 1 d . . .
H4A H 0.2424 1.2133 0.8903 0.030 Uiso 1 1 calc R . .
C5 C 0.1274(4) 1.1144(2) 0.9225(3) 0.0202(9) Uani 1 1 d . . .
H5A H 0.0661 1.1376 0.9595 0.024 Uiso 1 1 calc R . .
C6 C 0.3669(4) 0.9709(2) 1.0079(2) 0.0169(8) Uani 1 1 d . . .
C7 C 0.4690(4) 1.0210(3) 0.9838(3) 0.0209(9) Uani 1 1 d . . .
H7A H 0.5370 1.0058 0.9474 0.025 Uiso 1 1 calc R . .
C8 C 0.4552(4) 1.0960(3) 1.0199(3) 0.0256(10) Uani 1 1 d . . .
H8A H 0.5103 1.1430 1.0117 0.031 Uiso 1 1 calc R . .
C9 C 0.3462(4) 1.0943(3) 1.0653(3) 0.0229(9) Uani 1 1 d . . .
H9A H 0.3119 1.1394 1.0959 0.028 Uiso 1 1 calc R . .
C10 C 0.2928(4) 1.0173(3) 1.0596(3) 0.0200(8) Uani 1 1 d . . .
H10A H 0.2156 0.9990 1.0865 0.024 Uiso 1 1 calc R . .
C11 C -0.0552(5) 0.9548(3) 0.7767(3) 0.0264(10) Uani 1 1 d . . .
H11A H 0.0321 0.9336 0.7725 0.032 Uiso 1 1 calc R . .
C12 C -0.0565(5) 1.0388(3) 0.7433(3) 0.0365(13) Uani 1 1 d . . .
H12A H -0.0326 1.0372 0.6884 0.055 Uiso 1 1 calc R . .
H12B H 0.0034 1.0716 0.7729 0.055 Uiso 1 1 calc R . .
H12C H -0.1410 1.0611 0.7472 0.055 Uiso 1 1 calc R . .
C13 C -0.1427(5) 0.9015(3) 0.7291(3) 0.0370(12) Uani 1 1 d . . .
H13A H -0.1221 0.9052 0.6737 0.056 Uiso 1 1 calc R . .
H13B H -0.2299 0.9181 0.7361 0.056 Uiso 1 1 calc R . .
H13C H -0.1326 0.8468 0.7467 0.056 Uiso 1 1 calc R . .
C14 C -0.0915(4) 0.9515(3) 0.8642(3) 0.0212(9) Uani 1 1 d . . .
H14A H -0.1363 0.9003 0.8712 0.025 Uiso 1 1 calc R . .
C15 C -0.1764(4) 1.0151(3) 0.8990(3) 0.0279(10) Uani 1 1 d . . .
H15A H -0.2619 1.0123 0.8752 0.033 Uiso 1 1 calc R . .
H15B H -0.1416 1.0684 0.8896 0.033 Uiso 1 1 calc R . .
C16 C -0.1802(4) 0.9979(3) 0.9872(3) 0.0271(10) Uani 1 1 d . . .
H16A H -0.2228 1.0415 1.0145 0.033 Uiso 1 1 calc R . .
H16B H -0.2270 0.9484 0.9966 0.033 Uiso 1 1 calc R . .
C17 C -0.0433(4) 0.9899(3) 1.0174(3) 0.0207(9) Uani 1 1 d . . .
H17A H -0.0120 1.0451 1.0249 0.025 Uiso 1 1 calc R . .
C18 C -0.0228(4) 0.9485(3) 1.0969(3) 0.0271(10) Uani 1 1 d . . .
H18A H 0.0647 0.9271 1.0982 0.033 Uiso 1 1 calc R . .
C19 C -0.0310(6) 1.0101(4) 1.1628(3) 0.0501(17) Uani 1 1 d . . .
H19A H -0.0222 0.9836 1.2135 0.075 Uiso 1 1 calc R . .
H19B H -0.1125 1.0369 1.1593 0.075 Uiso 1 1 calc R . .
H19C H 0.0366 1.0489 1.1576 0.075 Uiso 1 1 calc R . .
C20 C -0.1115(5) 0.8794(3) 1.1102(3) 0.0349(12) Uani 1 1 d . . .
H20A H -0.1092 0.8435 1.0654 0.052 Uiso 1 1 calc R . .
H20B H -0.1972 0.8992 1.1162 0.052 Uiso 1 1 calc R . .
H20C H -0.0850 0.8510 1.1577 0.052 Uiso 1 1 calc R . .
C21 C 0.3660(5) 0.8328(3) 1.1438(3) 0.0318(10) Uani 1 1 d . . .
H21A H 0.3579 0.8912 1.1507 0.038 Uiso 1 1 calc R . .
C22 C 0.2388(5) 0.7958(4) 1.1562(4) 0.0479(16) Uani 1 1 d . . .
H22A H 0.1795 0.8143 1.1157 0.072 Uiso 1 1 calc R . .
H22B H 0.2084 0.8109 1.2077 0.072 Uiso 1 1 calc R . .
H22C H 0.2461 0.7382 1.1533 0.072 Uiso 1 1 calc R . .
C23 C 0.4586(6) 0.8017(3) 1.2064(3) 0.0432(14) Uani 1 1 d . . .
H23A H 0.4237 0.8099 1.2582 0.065 Uiso 1 1 calc R . .
H23B H 0.5385 0.8302 1.2028 0.065 Uiso 1 1 calc R . .
H23C H 0.4730 0.7452 1.1980 0.065 Uiso 1 1 calc R . .
C24 C 0.4138(4) 0.8169(2) 1.0611(3) 0.0216(9) Uani 1 1 d . . .
H24A H 0.4028 0.7591 1.0508 0.026 Uiso 1 1 calc R . .
C25 C 0.5520(4) 0.8365(3) 1.0467(3) 0.0280(10) Uani 1 1 d . . .
H25A H 0.5697 0.8922 1.0606 0.034 Uiso 1 1 calc R . .
H25B H 0.6076 0.8021 1.0789 0.034 Uiso 1 1 calc R . .
C26 C 0.5748(4) 0.8227(3) 0.9598(3) 0.0287(11) Uani 1 1 d . . .
H26A H 0.5878 0.7656 0.9507 0.034 Uiso 1 1 calc R . .
H26B H 0.6521 0.8507 0.9448 0.034 Uiso 1 1 calc R . .
C27 C 0.4625(4) 0.8521(2) 0.9076(3) 0.0212(9) Uani 1 1 d . . .
H27A H 0.4867 0.9045 0.8858 0.025 Uiso 1 1 calc R . .
C28 C 0.4384(4) 0.7966(3) 0.8383(3) 0.0275(10) Uani 1 1 d . . .
H28A H 0.4158 0.7434 0.8591 0.033 Uiso 1 1 calc R . .
C29 C 0.3341(4) 0.8235(3) 0.7824(3) 0.0312(11) Uani 1 1 d . . .
H29A H 0.2540 0.8239 0.8096 0.047 Uiso 1 1 calc R . .
H29B H 0.3283 0.7871 0.7380 0.047 Uiso 1 1 calc R . .
H29C H 0.3526 0.8768 0.7636 0.047 Uiso 1 1 calc R . .
C30 C 0.5597(5) 0.7884(3) 0.7908(3) 0.0361(12) Uani 1 1 d . . .
H30A H 0.6277 0.7682 0.8247 0.054 Uiso 1 1 calc R . .
H30B H 0.5833 0.8401 0.7701 0.054 Uiso 1 1 calc R . .
H30C H 0.5447 0.7516 0.7474 0.054 Uiso 1 1 calc R . .
C31 C 0.6309(4) 0.4650(2) 0.5713(3) 0.0205(9) Uani 1 1 d . . .
C32 C 0.7338(4) 0.4669(3) 0.6262(3) 0.0221(9) Uani 1 1 d . . .
H32A H 0.7613 0.5134 0.6582 0.027 Uiso 1 1 calc R . .
C33 C 0.7910(5) 0.3905(3) 0.6268(3) 0.0318(11) Uani 1 1 d . . .
H33A H 0.8668 0.3744 0.6584 0.038 Uiso 1 1 calc R . .
C34 C 0.7231(4) 0.3423(3) 0.5740(3) 0.0304(11) Uani 1 1 d . . .
H34A H 0.7442 0.2863 0.5613 0.036 Uiso 1 1 calc R . .
C35 C 0.6240(4) 0.3858(3) 0.5396(3) 0.0234(10) Uani 1 1 d . . .
H35A H 0.5613 0.3660 0.4999 0.028 Uiso 1 1 calc R . .
C36 C 0.8571(4) 0.5414(2) 0.4739(3) 0.0165(8) Uani 1 1 d . . .
C37 C 0.9607(4) 0.4896(3) 0.4943(3) 0.0215(9) Uani 1 1 d . . .
H37A H 1.0290 0.5012 0.5337 0.026 Uiso 1 1 calc R . .
C38 C 0.9471(4) 0.4186(3) 0.4508(3) 0.0252(10) Uani 1 1 d . . .
H38A H 1.0031 0.3714 0.4552 0.030 Uiso 1 1 calc R . .
C39 C 0.8392(4) 0.4249(3) 0.4025(3) 0.0264(10) Uani 1 1 d . . .
H39A H 0.8056 0.3832 0.3664 0.032 Uiso 1 1 calc R . .
C40 C 0.7844(4) 0.5001(3) 0.4153(3) 0.0202(8) Uani 1 1 d . . .
H40A H 0.7062 0.5204 0.3889 0.024 Uiso 1 1 calc R . .
C41 C 0.4312(4) 0.5029(3) 0.6939(3) 0.0280(10) Uani 1 1 d . . .
H41A H 0.4865 0.4554 0.6900 0.034 Uiso 1 1 calc R . .
C42 C 0.3133(5) 0.4793(4) 0.7377(3) 0.0403(14) Uani 1 1 d . . .
H42A H 0.2741 0.4334 0.7122 0.060 Uiso 1 1 calc R . .
H42B H 0.2538 0.5234 0.7373 0.060 Uiso 1 1 calc R . .
H42C H 0.3363 0.4658 0.7918 0.060 Uiso 1 1 calc R . .
C43 C 0.5020(6) 0.5656(4) 0.7405(3) 0.0407(13) Uani 1 1 d . . .
H43A H 0.5779 0.5807 0.7129 0.061 Uiso 1 1 calc R . .
H43B H 0.5255 0.5446 0.7921 0.061 Uiso 1 1 calc R . .
H43C H 0.4481 0.6120 0.7467 0.061 Uiso 1 1 calc R . .
C44 C 0.3971(4) 0.5303(3) 0.6114(3) 0.0208(9) Uani 1 1 d . . .
H44A H 0.3487 0.5806 0.6155 0.025 Uiso 1 1 calc R . .
C45 C 0.3183(4) 0.4726(3) 0.5610(3) 0.0260(10) Uani 1 1 d . . .
H45A H 0.3569 0.4195 0.5623 0.031 Uiso 1 1 calc R . .
H45B H 0.2322 0.4686 0.5813 0.031 Uiso 1 1 calc R . .
C46 C 0.3142(4) 0.5038(3) 0.4789(3) 0.0266(10) Uani 1 1 d . . .
H46A H 0.2640 0.5530 0.4763 0.032 Uiso 1 1 calc R . .
H46B H 0.2746 0.4646 0.4433 0.032 Uiso 1 1 calc R . .
C47 C 0.4496(4) 0.5204(3) 0.4543(3) 0.0201(9) Uani 1 1 d . . .
H47A H 0.4852 0.4681 0.4390 0.024 Uiso 1 1 calc R . .
C48 C 0.4655(4) 0.5750(3) 0.3830(3) 0.0227(9) Uani 1 1 d . . .
H48A H 0.5533 0.5958 0.3856 0.027 Uiso 1 1 calc R . .
C49 C 0.4516(6) 0.5274(4) 0.3071(3) 0.0414(14) Uani 1 1 d . . .
H49A H 0.4526 0.5635 0.2624 0.062 Uiso 1 1 calc R . .
H49B H 0.3720 0.4984 0.3069 0.062 Uiso 1 1 calc R . .
H49C H 0.5215 0.4900 0.3036 0.062 Uiso 1 1 calc R . .
C50 C 0.3785(5) 0.6453(3) 0.3813(3) 0.0352(12) Uani 1 1 d . . .
H50A H 0.4055 0.6825 0.3413 0.053 Uiso 1 1 calc R . .
H50B H 0.3809 0.6712 0.4324 0.053 Uiso 1 1 calc R . .
H50C H 0.2926 0.6277 0.3690 0.053 Uiso 1 1 calc R . .
C51 C 0.9372(4) 0.6976(3) 0.6620(3) 0.0227(9) Uani 1 1 d . . .
H51A H 0.9141 0.7527 0.6464 0.027 Uiso 1 1 calc R . .
C52 C 0.8353(4) 0.6650(3) 0.7148(3) 0.0268(9) Uani 1 1 d . . .
H52A H 0.8363 0.6943 0.7642 0.040 Uiso 1 1 calc R . .
H52B H 0.8515 0.6090 0.7253 0.040 Uiso 1 1 calc R . .
H52C H 0.7529 0.6709 0.6888 0.040 Uiso 1 1 calc R . .
C53 C 1.0618(5) 0.6999(3) 0.7088(3) 0.0343(12) Uani 1 1 d . . .
H53A H 1.0491 0.7266 0.7587 0.051 Uiso 1 1 calc R . .
H53B H 1.1248 0.7286 0.6791 0.051 Uiso 1 1 calc R . .
H53C H 1.0911 0.6459 0.7185 0.051 Uiso 1 1 calc R . .
C54 C 0.9554(4) 0.6482(2) 0.5875(2) 0.0185(8) Uani 1 1 d . . .
H54A H 0.9799 0.5938 0.6046 0.022 Uiso 1 1 calc R . .
C55 C 1.0652(4) 0.6810(3) 0.5385(3) 0.0252(10) Uani 1 1 d . . .
H55A H 1.0839 0.7358 0.5551 0.030 Uiso 1 1 calc R . .
H55B H 1.1413 0.6488 0.5486 0.030 Uiso 1 1 calc R . .
C56 C 1.0338(4) 0.6802(3) 0.4515(3) 0.0234(9) Uani 1 1 d . . .
H56A H 1.0486 0.6270 0.4297 0.028 Uiso 1 1 calc R . .
H56B H 1.0873 0.7184 0.4239 0.028 Uiso 1 1 calc R . .
C57 C 0.8950(4) 0.7028(3) 0.4412(2) 0.0186(8) Uani 1 1 d . . .
H57A H 0.8858 0.7584 0.4599 0.022 Uiso 1 1 calc R . .
C58 C 0.8400(4) 0.6991(3) 0.3575(3) 0.0241(9) Uani 1 1 d . . .
H58A H 0.8324 0.6425 0.3415 0.029 Uiso 1 1 calc R . .
C59 C 0.7107(5) 0.7371(3) 0.3516(3) 0.0321(11) Uani 1 1 d . . .
H59A H 0.6549 0.7118 0.3889 0.048 Uiso 1 1 calc R . .
H59B H 0.6760 0.7303 0.2986 0.048 Uiso 1 1 calc R . .
H59C H 0.7177 0.7935 0.3636 0.048 Uiso 1 1 calc R . .
C60 C 0.9264(5) 0.7416(3) 0.3001(3) 0.0355(12) Uani 1 1 d . . .
H60A H 0.8893 0.7389 0.2473 0.053 Uiso 1 1 calc R . .
H60B H 1.0089 0.7159 0.3008 0.053 Uiso 1 1 calc R . .
H60C H 0.9361 0.7969 0.3158 0.053 Uiso 1 1 calc R . .

loop_
_atom_site_aniso_label
_atom_site_aniso_U_11
_atom_site_aniso_U_22
_atom_site_aniso_U_33
_atom_site_aniso_U_23
_atom_site_aniso_U_13
_atom_site_aniso_U_12
Fe1 0.0159(3) 0.0119(3) 0.0246(3) 0.0005(2) 0.0001(2) -0.0016(2)
Fe2 0.0134(3) 0.0124(3) 0.0326(4) 0.0004(3) 0.0014(2) 0.0008(2)
Pt1 0.01476(6) 0.01084(6) 0.01901(8) 0.00041(6) 0.00136(5) -0.00122(6)
Pt2 0.01429(6) 0.01073(6) 0.01731(7) -0.00118(6) -0.00064(5) 0.00125(6)
Cl1 0.0208(5) 0.0181(5) 0.0381(6) 0.0031(4) -0.0035(4) -0.0061(4)
Cl2 0.0253(5) 0.0124(5) 0.0522(8) 0.0007(5) -0.0020(5) 0.0014(4)
Cl3 0.0207(5) 0.0197(5) 0.0327(6) -0.0010(4) 0.0054(4) 0.0072(4)
Cl4 0.0266(5) 0.0124(4) 0.0335(6) -0.0031(4) -0.0020(5) -0.0013(4)
P1 0.0133(4) 0.0131(5) 0.0184(5) -0.0001(4) 0.0007(4) -0.0011(4)
P2 0.0151(5) 0.0120(5) 0.0221(5) 0.0007(4) 0.0003(4) 0.0008(4)
P3 0.0120(4) 0.0127(5) 0.0229(6) -0.0005(4) 0.0005(4) 0.0010(4)
P4 0.0138(4) 0.0111(4) 0.0194(5) -0.0017(4) -0.0011(4) -0.0001(4)
C1 0.0140(17) 0.0131(17) 0.023(2) 0.0010(16) 0.0023(15) -0.0033(14)
C2 0.0190(19) 0.021(2) 0.022(2) 0.0028(17) 0.0004(16) 0.0016(17)
C3 0.025(2) 0.024(2) 0.031(3) 0.0072(19) -0.0016(19) -0.0064(19)
C4 0.025(2) 0.013(2) 0.036(2) 0.0076(18) -0.0063(18) -0.0055(17)
C5 0.0195(19) 0.0139(19) 0.027(2) 0.0000(17) -0.0017(17) 0.0003(16)
C6 0.0170(18) 0.0125(17) 0.021(2) 0.0026(15) -0.0046(15) -0.0008(15)
C7 0.0133(17) 0.018(2) 0.032(2) 0.0007(18) -0.0011(16) -0.0011(15)
C8 0.023(2) 0.015(2) 0.038(3) -0.0035(19) -0.008(2) -0.0056(17)
C9 0.025(2) 0.0155(19) 0.028(2) -0.0046(17) -0.0026(18) -0.0044(17)
C10 0.0199(19) 0.019(2) 0.021(2) -0.0035(17) 0.0001(16) 0.0002(16)
C11 0.026(2) 0.027(2) 0.026(2) 0.0058(19) -0.0061(18) -0.0026(19)
C12 0.040(3) 0.031(3) 0.038(3) 0.010(2) -0.016(2) -0.010(2)
C13 0.045(3) 0.034(3) 0.032(3) -0.004(2) -0.008(2) -0.001(3)
C14 0.021(2) 0.0161(19) 0.027(2) -0.0006(17) -0.0068(17) 0.0013(16)
C15 0.020(2) 0.022(2) 0.042(3) 0.003(2) -0.0004(19) 0.0038(18)
C16 0.020(2) 0.019(2) 0.043(3) -0.006(2) 0.0067(19) 0.0000(18)
C17 0.0167(19) 0.019(2) 0.027(2) -0.0030(18) 0.0059(16) -0.0014(16)
C18 0.023(2) 0.035(3) 0.024(2) -0.005(2) 0.0087(18) -0.008(2)
C19 0.049(3) 0.066(4) 0.036(3) -0.028(3) 0.017(3) -0.025(3)
C20 0.042(3) 0.042(3) 0.021(2) 0.005(2) 0.006(2) -0.015(3)
C21 0.044(3) 0.025(2) 0.027(2) 0.008(2) -0.008(2) 0.008(3)
C22 0.041(3) 0.067(4) 0.036(3) 0.012(3) 0.002(3) 0.001(3)
C23 0.056(4) 0.042(3) 0.031(3) 0.008(2) -0.010(3) 0.002(3)
C24 0.024(2) 0.0109(19) 0.030(2) 0.0048(16) -0.0060(17) -0.0003(15)
C25 0.0201(19) 0.024(2) 0.040(3) 0.003(2) -0.0093(18) 0.003(2)
C26 0.019(2) 0.023(2) 0.044(3) -0.001(2) -0.0010(19) 0.001(2)
C27 0.0160(18) 0.0174(19) 0.030(2) -0.0025(17) 0.0031(16) -0.0005(15)
C28 0.025(2) 0.019(2) 0.039(3) -0.004(2) 0.011(2) -0.0002(18)
C29 0.029(2) 0.035(3) 0.029(2) -0.009(2) 0.0025(19) 0.002(2)
C30 0.031(3) 0.035(3) 0.043(3) -0.007(2) 0.018(2) 0.001(2)
C31 0.0161(18) 0.0140(18) 0.031(2) 0.0050(17) 0.0025(17) 0.0021(15)
C32 0.0162(18) 0.021(2) 0.029(2) 0.0045(18) 0.0024(17) 0.0035(16)
C33 0.024(2) 0.028(2) 0.043(3) 0.015(2) 0.003(2) 0.006(2)
C34 0.021(2) 0.014(2) 0.056(3) 0.010(2) 0.009(2) 0.0011(17)
C35 0.0175(19) 0.0103(18) 0.042(3) 0.0029(18) 0.0030(19) 0.0008(16)
C36 0.0106(16) 0.0167(19) 0.022(2) -0.0036(16) 0.0013(14) -0.0013(14)
C37 0.0165(18) 0.0169(19) 0.031(2) -0.0020(18) 0.0044(17) -0.0013(16)
C38 0.019(2) 0.016(2) 0.041(3) -0.0036(19) 0.0078(19) 0.0024(17)
C39 0.027(2) 0.021(2) 0.031(3) -0.0051(19) 0.0011(19) -0.0005(18)
C40 0.0169(18) 0.0173(19) 0.026(2) 0.0004(17) 0.0001(16) -0.0007(16)
C41 0.025(2) 0.028(2) 0.032(3) 0.004(2) 0.0089(19) 0.001(2)
C42 0.032(3) 0.047(3) 0.042(3) 0.012(3) 0.017(2) -0.003(3)
C43 0.048(3) 0.051(3) 0.024(3) -0.001(2) 0.004(2) -0.010(3)
C44 0.0150(18) 0.0171(19) 0.031(2) -0.0001(17) 0.0074(16) 0.0010(16)
C45 0.0140(18) 0.021(2) 0.043(3) 0.002(2) -0.0016(18) -0.0012(17)
C46 0.0157(19) 0.023(2) 0.041(3) 0.002(2) -0.0025(18) -0.0026(18)
C47 0.0130(17) 0.0178(19) 0.029(2) -0.0054(17) -0.0044(16) 0.0041(15)
C48 0.0182(19) 0.025(2) 0.025(2) -0.0064(18) -0.0003(16) 0.0009(17)
C49 0.042(3) 0.052(4) 0.031(3) -0.017(3) 0.001(2) -0.003(3)
C50 0.037(3) 0.038(3) 0.030(3) 0.011(2) 0.003(2) 0.014(2)
C51 0.025(2) 0.023(2) 0.021(2) -0.0050(17) -0.0051(17) -0.0052(18)
C52 0.028(2) 0.030(2) 0.022(2) -0.005(2) -0.0051(17) 0.002(2)
C53 0.029(2) 0.046(3) 0.027(3) -0.008(2) -0.009(2) -0.006(2)
C54 0.0172(17) 0.0174(19) 0.021(2) -0.0004(15) -0.0053(15) 0.0011(15)
C55 0.022(2) 0.027(3) 0.027(2) -0.0069(19) 0.0009(17) -0.0088(19)
C56 0.0204(19) 0.020(2) 0.030(2) -0.0045(18) 0.0016(16) -0.0044(17)
C57 0.0198(19) 0.0179(19) 0.018(2) 0.0000(16) 0.0008(15) -0.0043(16)
C58 0.031(2) 0.020(2) 0.022(2) 0.0021(17) 0.0020(18) -0.0074(18)
C59 0.037(3) 0.031(3) 0.028(3) 0.007(2) -0.011(2) 0.000(2)
C60 0.044(3) 0.035(3) 0.028(3) 0.003(2) -0.002(2) -0.013(2)

loop_
_atom_type_symbol
_atom_type_description
_atom_type_scat_dispersion_real
_atom_type_scat_dispersion_imag
_atom_type_scat_source
C C 0.0033 0.0016 'International Tables Vol C Tables 4.2.6.8 and 6.1.1.4'
H H 0.0000 0.0000 'International Tables Vol C Tables 4.2.6.8 and 6.1.1.4'
P P 0.1023 0.0942 'International Tables Vol C Tables 4.2.6.8 and 6.1.1.4'
Cl Cl 0.1484 0.1585 'International Tables Vol C Tables 4.2.6.8 and 6.1.1.4'
Fe Fe 0.3463 0.8444 'International Tables Vol C Tables 4.2.6.8 and 6.1.1.4'
Pt Pt -1.7033 8.3905 'International Tables Vol C Tables 4.2.6.8 and 6.1.1.4'

loop_
_geom_angle_atom_site_label_1
_geom_angle_atom_site_label_2
_geom_angle_atom_site_label_3
_geom_angle
_geom_angle_site_symmetry_1
_geom_angle_site_symmetry_3
_geom_angle_publ_flag
C1 Fe1 C6 106.56(16) . . ?
C1 Fe1 C10 104.31(17) . . ?
C6 Fe1 C10 41.79(17) . . ?
C1 Fe1 C2 41.95(17) . . ?
C6 Fe1 C2 105.53(17) . . ?
C10 Fe1 C2 131.90(17) . . ?
C1 Fe1 C7 140.11(17) . . ?
C6 Fe1 C7 41.89(17) . . ?
C10 Fe1 C7 69.21(18) . . ?
C2 Fe1 C7 112.41(18) . . ?
C1 Fe1 C5 41.87(17) . . ?
C6 Fe1 C5 139.17(18) . . ?
C10 Fe1 C5 110.54(19) . . ?
C2 Fe1 C5 69.31(18) . . ?
C7 Fe1 C5 177.99(18) . . ?
C1 Fe1 C9 132.82(18) . . ?
C6 Fe1 C9 69.84(17) . . ?
C10 Fe1 C9 40.93(17) . . ?
C2 Fe1 C9 172.64(18) . . ?
C7 Fe1 C9 68.30(19) . . ?
C5 Fe1 C9 110.14(19) . . ?
C1 Fe1 C4 69.28(16) . . ?
C6 Fe1 C4 173.63(18) . . ?
C10 Fe1 C4 143.03(19) . . ?
C2 Fe1 C4 68.13(18) . . ?
C7 Fe1 C4 139.01(18) . . ?
C5 Fe1 C4 40.23(17) . . ?
C9 Fe1 C4 116.52(18) . . ?
C1 Fe1 C3 69.40(17) . . ?
C6 Fe1 C3 134.57(19) . . ?
C10 Fe1 C3 172.36(18) . . ?
C2 Fe1 C3 40.47(17) . . ?
C7 Fe1 C3 112.54(19) . . ?
C5 Fe1 C3 67.98(19) . . ?
C9 Fe1 C3 146.67(18) . . ?
C4 Fe1 C3 39.93(19) . . ?
C1 Fe1 C8 172.18(19) . . ?
C6 Fe1 C8 69.33(17) . . ?
C10 Fe1 C8 68.11(18) . . ?
C2 Fe1 C8 144.82(19) . . ?
C7 Fe1 C8 40.32(17) . . ?
C5 Fe1 C8 137.68(18) . . ?
C9 Fe1 C8 39.92(18) . . ?
C4 Fe1 C8 115.38(18) . . ?
C3 Fe1 C8 118.32(19) . . ?
C31 Fe2 C36 107.37(17) . . ?
C31 Fe2 C40 106.06(17) . . ?
C36 Fe2 C40 41.80(17) . . ?
C31 Fe2 C32 41.46(17) . . ?
C36 Fe2 C32 105.36(18) . . ?
C40 Fe2 C32 132.54(18) . . ?
C31 Fe2 C37 140.33(18) . . ?
C36 Fe2 C37 41.98(17) . . ?
C40 Fe2 C37 68.99(18) . . ?
C32 Fe2 C37 111.90(19) . . ?
C31 Fe2 C35 41.84(18) . . ?
C36 Fe2 C35 139.97(17) . . ?
C40 Fe2 C35 111.75(18) . . ?
C32 Fe2 C35 69.33(19) . . ?
C37 Fe2 C35 177.71(18) . . ?
C31 Fe2 C33 69.28(19) . . ?
C36 Fe2 C33 134.2(2) . . ?
C40 Fe2 C33 173.5(2) . . ?
C32 Fe2 C33 41.03(18) . . ?
C37 Fe2 C33 111.5(2) . . ?
C35 Fe2 C33 68.1(2) . . ?
C31 Fe2 C34 68.81(18) . . ?
C36 Fe2 C34 173.5(2) . . ?
C40 Fe2 C34 143.54(19) . . ?
C32 Fe2 C34 68.3(2) . . ?
C37 Fe2 C34 138.31(18) . . ?
C35 Fe2 C34 39.98(17) . . ?
C33 Fe2 C34 40.0(2) . . ?
C31 Fe2 C39 134.20(19) . . ?
C36 Fe2 C39 69.92(18) . . ?
C40 Fe2 C39 40.71(18) . . ?
C32 Fe2 C39 173.16(18) . . ?
C37 Fe2 C39 68.20(19) . . ?
C35 Fe2 C39 110.8(2) . . ?
C33 Fe2 C39 145.7(2) . . ?
C34 Fe2 C39 116.5(2) . . ?
C31 Fe2 C38 173.8(2) . . ?
C36 Fe2 C38 69.79(17) . . ?
C40 Fe2 C38 68.02(18) . . ?
C32 Fe2 C38 144.17(19) . . ?
C37 Fe2 C38 40.59(17) . . ?
C35 Fe2 C38 137.40(19) . . ?
C33 Fe2 C38 116.8(2) . . ?
C34 Fe2 C38 114.53(18) . . ?
C39 Fe2 C38 39.84(19) . . ?
P2 Pt1 P1 100.41(4) . . ?
P2 Pt1 Cl2 85.27(4) . . ?
P1 Pt1 Cl2 174.22(4) . . ?
P2 Pt1 Cl1 170.16(4) . . ?
P1 Pt1 Cl1 89.13(4) . . ?
Cl2 Pt1 Cl1 85.25(4) . . ?
P3 Pt2 P4 101.01(4) . . ?
P3 Pt2 Cl3 87.55(4) . . ?
P4 Pt2 Cl3 171.22(4) . . ?
P3 Pt2 Cl4 173.59(4) . . ?
P4 Pt2 Cl4 85.36(4) . . ?
Cl3 Pt2 Cl4 86.10(4) . . ?
C1 P1 C14 101.9(2) . . ?
C1 P1 C17 104.2(2) . . ?
C14 P1 C17 95.8(2) . . ?
C1 P1 Pt1 118.56(14) . . ?
C14 P1 Pt1 115.24(14) . . ?
C17 P1 Pt1 117.74(15) . . ?
C6 P2 C24 100.08(19) . . ?
C6 P2 C27 101.5(2) . . ?
C24 P2 C27 95.7(2) . . ?
C6 P2 Pt1 120.18(14) . . ?
C24 P2 Pt1 115.90(14) . . ?
C27 P2 Pt1 119.17(14) . . ?
C31 P3 C47 105.0(2) . . ?
C31 P3 C44 100.5(2) . . ?
C47 P3 C44 95.7(2) . . ?
C31 P3 Pt2 116.92(15) . . ?
C47 P3 Pt2 116.91(15) . . ?
C44 P3 Pt2 118.56(14) . . ?
C36 P4 C57 100.6(2) . . ?
C36 P4 C54 101.02(19) . . ?
C57 P4 C54 94.59(19) . . ?
C36 P4 Pt2 120.40(13) . . ?
C57 P4 Pt2 116.21(14) . . ?
C54 P4 Pt2 119.48(14) . . ?
C5 C1 C2 106.5(4) . . ?
C5 C1 P1 128.8(3) . . ?
C2 C1 P1 124.7(3) . . ?
C5 C1 Fe1 70.5(2) . . ?
C2 C1 Fe1 70.0(2) . . ?
P1 C1 Fe1 123.5(2) . . ?
C3 C2 C1 108.3(4) . . ?
C3 C2 Fe1 71.4(3) . . ?
C1 C2 Fe1 68.0(2) . . ?
C4 C3 C2 108.2(4) . . ?
C4 C3 Fe1 69.8(3) . . ?
C2 C3 Fe1 68.1(3) . . ?
C5 C4 C3 109.0(4) . . ?
C5 C4 Fe1 69.0(2) . . ?
C3 C4 Fe1 70.3(3) . . ?
C4 C5 C1 108.0(4) . . ?
C4 C5 Fe1 70.8(2) . . ?
C1 C5 Fe1 67.6(2) . . ?
C7 C6 C10 106.3(4) . . ?
C7 C6 P2 127.8(3) . . ?
C10 C6 P2 125.9(3) . . ?
C7 C6 Fe1 70.4(2) . . ?
C10 C6 Fe1 69.7(2) . . ?
P2 C6 Fe1 124.5(2) . . ?
C8 C7 C6 108.4(4) . . ?
C8 C7 Fe1 71.5(3) . . ?
C6 C7 Fe1 67.8(2) . . ?
C9 C8 C7 108.4(4) . . ?
C9 C8 Fe1 68.9(3) . . ?
C7 C8 Fe1 68.2(2) . . ?
C8 C9 C10 108.2(4) . . ?
C8 C9 Fe1 71.2(3) . . ?
C10 C9 Fe1 68.2(2) . . ?
C9 C10 C6 108.7(4) . . ?
C9 C10 Fe1 70.8(3) . . ?
C6 C10 Fe1 68.6(2) . . ?
C12 C11 C13 110.5(4) . . ?
C12 C11 C14 113.1(4) . . ?
C13 C11 C14 109.4(4) . . ?
C15 C14 C11 120.6(4) . . ?
C15 C14 P1 102.5(3) . . ?
C11 C14 P1 114.6(3) . . ?
C14 C15 C16 106.0(4) . . ?
C17 C16 C15 107.5(4) . . ?
C18 C17 C16 116.8(4) . . ?
C18 C17 P1 117.0(3) . . ?
C16 C17 P1 104.8(3) . . ?
C20 C18 C17 113.9(4) . . ?
C20 C18 C19 111.4(4) . . ?
C17 C18 C19 109.3(4) . . ?
C22 C21 C23 108.9(4) . . ?
C22 C21 C24 111.8(4) . . ?
C23 C21 C24 111.3(4) . . ?
C25 C24 C21 116.6(4) . . ?
C25 C24 P2 101.0(3) . . ?
C21 C24 P2 117.5(3) . . ?
C26 C25 C24 107.2(4) . . ?
C25 C26 C27 111.9(4) . . ?
C28 C27 C26 111.2(4) . . ?
C28 C27 P2 119.8(3) . . ?
C26 C27 P2 103.4(3) . . ?
C29 C28 C27 114.4(4) . . ?
C29 C28 C30 107.5(4) . . ?
C27 C28 C30 109.7(4) . . ?
C32 C31 C35 107.4(4) . . ?
C32 C31 P3 124.5(3) . . ?
C35 C31 P3 128.0(3) . . ?
C32 C31 Fe2 70.1(2) . . ?
C35 C31 Fe2 70.7(2) . . ?
P3 C31 Fe2 123.5(2) . . ?
C31 C32 C33 107.7(4) . . ?
C31 C32 Fe2 68.5(3) . . ?
C33 C32 Fe2 70.5(3) . . ?
C34 C33 C32 108.0(4) . . ?
C34 C33 Fe2 70.3(3) . . ?
C32 C33 Fe2 68.5(3) . . ?
C33 C34 C35 109.6(4) . . ?
C33 C34 Fe2 69.8(3) . . ?
C35 C34 Fe2 69.6(3) . . ?
C34 C35 C31 107.3(4) . . ?
C34 C35 Fe2 70.4(3) . . ?
C31 C35 Fe2 67.5(2) . . ?
C37 C36 C40 105.7(4) . . ?
C37 C36 P4 127.5(3) . . ?
C40 C36 P4 126.9(3) . . ?
C37 C36 Fe2 70.1(2) . . ?
C40 C36 Fe2 69.8(2) . . ?
P4 C36 Fe2 123.5(2) . . ?
C38 C37 C36 108.5(4) . . ?
C38 C37 Fe2 70.9(3) . . ?
C36 C37 Fe2 67.9(2) . . ?
C39 C38 C37 108.6(4) . . ?
C39 C38 Fe2 69.9(3) . . ?
C37 C38 Fe2 68.6(3) . . ?
C38 C39 C40 108.1(4) . . ?
C38 C39 Fe2 70.3(3) . . ?
C40 C39 Fe2 68.3(3) . . ?
C39 C40 C36 109.2(4) . . ?
C39 C40 Fe2 71.0(3) . . ?
C36 C40 Fe2 68.4(2) . . ?
C44 C41 C43 112.3(4) . . ?
C44 C41 C42 110.7(4) . . ?
C43 C41 C42 109.1(4) . . ?
C41 C44 C45 116.3(4) . . ?
C41 C44 P3 115.4(3) . . ?
C45 C44 P3 101.2(3) . . ?
C46 C45 C44 107.8(4) . . ?
C45 C46 C47 108.2(4) . . ?
C46 C47 C48 116.4(3) . . ?
C46 C47 P3 104.3(3) . . ?
C48 C47 P3 117.4(3) . . ?
C50 C48 C49 110.5(4) . . ?
C50 C48 C47 114.3(4) . . ?
C49 C48 C47 110.2(4) . . ?
C52 C51 C53 108.4(4) . . ?
C52 C51 C54 113.4(4) . . ?
C53 C51 C54 108.9(4) . . ?
C51 C54 C55 111.2(3) . . ?
C51 C54 P4 119.8(3) . . ?
C55 C54 P4 103.8(3) . . ?
C56 C55 C54 112.0(3) . . ?
C55 C56 C57 107.5(4) . . ?
C58 C57 C56 116.3(4) . . ?
C58 C57 P4 117.2(3) . . ?
C56 C57 P4 100.6(3) . . ?
C59 C58 C60 108.3(4) . . ?
C59 C58 C57 111.7(4) . . ?
C60 C58 C57 110.9(4) . . ?

loop_
_geom_bond_atom_site_label_1
_geom_bond_atom_site_label_2
_geom_bond_distance
_geom_bond_site_symmetry_2
_geom_bond_publ_flag
Fe1 C1 2.003(4) . ?
Fe1 C6 2.005(4) . ?
Fe1 C10 2.019(4) . ?
Fe1 C2 2.030(4) . ?
Fe1 C7 2.040(4) . ?
Fe1 C5 2.043(4) . ?
Fe1 C9 2.054(5) . ?
Fe1 C4 2.067(4) . ?
Fe1 C3 2.074(5) . ?
Fe1 C8 2.083(4) . ?
Fe2 C31 2.006(4) . ?
Fe2 C36 2.003(4) . ?
Fe2 C40 2.022(4) . ?
Fe2 C32 2.028(5) . ?
Fe2 C37 2.033(4) . ?
Fe2 C35 2.050(4) . ?
Fe2 C33 2.055(5) . ?
Fe2 C34 2.061(4) . ?
Fe2 C39 2.059(5) . ?
Fe2 C38 2.064(5) . ?
Pt1 P2 2.2521(11) . ?
Pt1 P1 2.2595(11) . ?
Pt1 Cl2 2.3571(11) . ?
Pt1 Cl1 2.3610(11) . ?
Pt2 P3 2.2575(11) . ?
Pt2 P4 2.2638(11) . ?
Pt2 Cl3 2.3553(11) . ?
Pt2 Cl4 2.3582(11) . ?
P1 C1 1.804(4) . ?
P1 C14 1.845(4) . ?
P1 C17 1.850(4) . ?
P2 C6 1.809(4) . ?
P2 C24 1.849(4) . ?
P2 C27 1.869(4) . ?
P3 C31 1.803(4) . ?
P3 C47 1.862(4) . ?
P3 C44 1.869(4) . ?
P4 C36 1.813(4) . ?
P4 C57 1.855(4) . ?
P4 C54 1.866(4) . ?
C1 C5 1.446(6) . ?
C1 C2 1.444(6) . ?
C2 C3 1.420(6) . ?
C3 C4 1.414(7) . ?
C4 C5 1.414(6) . ?
C6 C7 1.446(6) . ?
C6 C10 1.435(6) . ?
C7 C8 1.422(6) . ?
C8 C9 1.413(7) . ?
C9 C10 1.424(6) . ?
C11 C12 1.533(7) . ?
C11 C13 1.523(7) . ?
C11 C14 1.556(6) . ?
C14 C15 1.535(6) . ?
C15 C16 1.541(7) . ?
C16 C17 1.542(6) . ?
C17 C18 1.543(7) . ?
C18 C20 1.525(7) . ?
C18 C19 1.541(7) . ?
C21 C22 1.511(8) . ?
C21 C23 1.533(7) . ?
C21 C24 1.541(7) . ?
C24 C25 1.533(6) . ?
C25 C26 1.531(7) . ?
C26 C27 1.559(6) . ?
C27 C28 1.530(6) . ?
C28 C29 1.521(7) . ?
C28 C30 1.548(7) . ?
C31 C32 1.428(6) . ?
C31 C35 1.449(6) . ?
C32 C33 1.431(6) . ?
C33 C34 1.406(7) . ?
C34 C35 1.406(6) . ?
C36 C37 1.446(6) . ?
C36 C40 1.436(6) . ?
C37 C38 1.421(6) . ?
C38 C39 1.405(7) . ?
C39 C40 1.420(6) . ?
C41 C44 1.525(6) . ?
C41 C43 1.520(7) . ?
C41 C42 1.530(6) . ?
C44 C45 1.539(6) . ?
C45 C46 1.503(7) . ?
C46 C47 1.537(6) . ?
C47 C48 1.544(6) . ?
C48 C50 1.508(6) . ?
C48 C49 1.533(7) . ?
C51 C52 1.532(6) . ?
C51 C53 1.536(6) . ?
C51 C54 1.543(6) . ?
C54 C55 1.557(6) . ?
C55 C56 1.520(6) . ?
C56 C57 1.533(6) . ?
C57 C58 1.539(6) . ?
C58 C59 1.521(7) . ?
C58 C60 1.538(7) . ?
